data_2107138
loop_
_publ_author_name
'Riou, A.'
'Bonnin, A.'

_publ_section_title
;
 Structure de l'Hydroxysulfate de Chrome monohydrate
;
_journal_name_full 'Acta Crystallographica B (24,1968-38,1982)'
_journal_page_first 1031
_journal_page_last 1035
_journal_volume 37
_journal_year 1981
_chemical_formula_sum 'Cr H3 O6 S'
_chemical_name_systematic 'Cr (O H) S O4 (H2 O)'
_space_group_IT_number 9
_symmetry_space_group_name_Hall 'C -2yc'
_symmetry_space_group_name_H-M 'C 1 c 1'
_cell_angle_alpha 90
_cell_angle_beta 93.99
_cell_angle_gamma 90
_cell_formula_units_Z 12
_cell_length_a 12.477
_cell_length_b 7.259
_cell_length_c 14.382
_cell_volume 1299.428
_citation_journal_id_ASTM ACBCAR
_cod_data_source_file Riou_ACBCAR_1981_1412.cif
_cod_data_source_block H3Cr1O6S1
_cod_original_formula_sum 'H3 Cr1 O6 S1'
_cod_database_code 2107138

loop_
_symmetry_equiv_pos_as_xyz
x,y,z
x,-y,z+1/2
x+1/2,y+1/2,z
x+1/2,-y+1/2,z+1/2

loop_
_atom_site_label
_atom_site_type_symbol
_atom_site_fract_x
_atom_site_fract_y
_atom_site_fract_z
_atom_site_occupancy
_atom_site_U_iso_or_equiv
O5 O-2 0.5596 0.0318 0.1764 1 0.0
O13 O-2 0.6228 0.4983 0.0685 1 0.0
O10 O-2 0.4524 0.0561 0.3348 1 0.0
O2 O-2 0.659 0.1122 0.0438 1 0.0
O8 O-2 0.876 0.1221 0.271 1 0.0
O16 O-2 0.3368 0.0186 0.127 1 0.0
Cr1 Cr+3 0 0.1077 0 1 0.0
S3 S+6 0.3509 0.1215 0.3742 1 0.0
Cr2 Cr+3 0.1969 0.076 0.18247 1 0.0
S2 S+6 0.9533 0.0509 0.2085 1 0.0
O11 O-2 0.3735 0.2925 0.431 1 0.0
Cr3 Cr+3 0.5747 0.1992 0.28627 1 0.0
O14 O-2 0.6957 0.3314 0.237 1 0.0
O15 O-2 0.5816 0.3688 0.3905 1 0.0
O9 O-2 0.2702 0.1764 0.2986 1 0.0
O12 O-2 0.8091 0.4741 0.4289 1 0.0
O3 O-2 0.9125 0.0901 0.1122 1 0.0
O6 O-2 0.466 0.3515 0.2148 1 0.0
O17 O-2 0.6755 0.0221 0.3553 1 0.0
O7 O-2 0.0577 0.1426 0.2312 1 0.0
O4 O-2 0.2048 0.3375 0.1335 1 0.0
S1 S+6 0.119 0.4616 0.0973 1 0.0
O18 O-2 0.9469 0.1432 0.4582 1 0.0
O1 O-2 0.0401 0.3629 0.0375 1 0.0
